data_1549186
loop_
_publ_author_name
'Dreger, Alexander'
'Engelage, Elric'
'Mallick, Bert'
'Beer, Paul D.'
'Huber, Stefan M.'

_publ_section_title
;
 The role of charge in 1,2,3-triazol(ium)-based halogen bonding
 activators.
;
_journal_issue 32
_journal_name_full 'Chemical communications (Cambridge, England)'
_journal_page_first 4013
_journal_page_last 4016
_journal_paper_doi 10.1039/c8cc00527c
_journal_volume 54
_journal_year 2018
_chemical_formula_moiety 'C24 H20 I2 N7, C F3 O3 S'
_chemical_formula_sum 'C25 H20 F3 I2 N7 O3 S'
_chemical_formula_weight 809.34
_chemical_name_systematic
'3,5-bis(1-benzyl-5-iodo-1H-1,2,3-triazol-4-yl)-1-methylpyridin-1-ium trifluoromethane-sulfonate'
_space_group_crystal_system monoclinic
_space_group_IT_number 14
_space_group_name_Hall '-P 2ybc'
_space_group_name_H-M_alt 'P 1 21/c 1'
_symmetry_space_group_name_Hall '-P 2ybc'
_symmetry_space_group_name_H-M 'P 1 21/c 1'
_atom_sites_solution_hydrogens geom
_audit_creation_method SHELXL-2017/1
_audit_update_record
;
2018-01-17 deposited with the CCDC.
2018-02-16 downloaded from the CCDC.
;
_cell_angle_alpha 90
_cell_angle_beta 95.100(15)
_cell_angle_gamma 90
_cell_formula_units_Z 4
_cell_length_a 14.2649(18)
_cell_length_b 8.5985(7)
_cell_length_c 22.850(3)
_cell_measurement_reflns_used 4658
_cell_measurement_temperature 170(2)
_cell_measurement_theta_max 25.0
_cell_measurement_theta_min 2.8
_cell_volume 2791.6(6)
_computing_cell_refinement 'X-Area (Stoe & Cie, 2001)'
_computing_data_collection 'X-Area (Stoe & Cie, 2001)'
_computing_data_reduction 'X-Area (Stoe & Cie, 2001)'
_computing_molecular_graphics 'Diamond 3, Mercury'
_computing_publication_material 'WinGX publication routines (Farrugia, 1999)'
_computing_structure_refinement 'SHELXL-2015 (Sheldrick, 2015)'
_computing_structure_solution ShelXT
_diffrn_ambient_temperature 170(2)
_diffrn_measured_fraction_theta_full 0.947
_diffrn_measured_fraction_theta_max 0.947
_diffrn_measurement_device_type 'STOE IPDS I'
_diffrn_measurement_method \w
_diffrn_radiation_monochromator graphite
_diffrn_radiation_source 'fine-focus sealed tube'
_diffrn_radiation_type MoK\a
_diffrn_radiation_wavelength 0.71073
_diffrn_reflns_av_R_equivalents 0.0320
_diffrn_reflns_av_unetI/netI 0.0260
_diffrn_reflns_Laue_measured_fraction_full 0.947
_diffrn_reflns_Laue_measured_fraction_max 0.947
_diffrn_reflns_limit_h_max 16
_diffrn_reflns_limit_h_min -16
_diffrn_reflns_limit_k_max 9
_diffrn_reflns_limit_k_min -9
_diffrn_reflns_limit_l_max 27
_diffrn_reflns_limit_l_min -27
_diffrn_reflns_number 24138
_diffrn_reflns_point_group_measured_fraction_full 0.947
_diffrn_reflns_point_group_measured_fraction_max 0.947
_diffrn_reflns_theta_full 24.999
_diffrn_reflns_theta_max 24.999
_diffrn_reflns_theta_min 2.769
_exptl_absorpt_coefficient_mu 2.390
_exptl_absorpt_correction_T_max 0.8491
_exptl_absorpt_correction_T_min 0.5191
_exptl_absorpt_correction_type numerical
_exptl_absorpt_process_details
;
[X-Red (Stoe & Cie, 2001) and X-Shape (Stoe & Cie, 1999)]
;
_exptl_crystal_colour colorless
_exptl_crystal_density_diffrn 1.926
_exptl_crystal_density_meas 1.93
_exptl_crystal_density_method 'not measured'
_exptl_crystal_description neelde
_exptl_crystal_F_000 1568
_exptl_crystal_size_max 0.55
_exptl_crystal_size_mid 0.22
_exptl_crystal_size_min 0.16
_refine_diff_density_max 0.671
_refine_diff_density_min -0.504
_refine_diff_density_rms 0.083
_refine_ls_extinction_method none
_refine_ls_goodness_of_fit_ref 1.006
_refine_ls_hydrogen_treatment constr
_refine_ls_matrix_type full
_refine_ls_number_parameters 371
_refine_ls_number_reflns 4658
_refine_ls_number_restraints 0
_refine_ls_restrained_S_all 1.006
_refine_ls_R_factor_all 0.0299
_refine_ls_R_factor_gt 0.0212
_refine_ls_shift/su_max 0.003
_refine_ls_shift/su_mean 0.000
_refine_ls_structure_factor_coef Fsqd
_refine_ls_weighting_details 'w=1/[\s^2^(Fo^2^)+(0.0305P)^2^] where P=(Fo^2^+2Fc^2^)/3'
_refine_ls_weighting_scheme calc
_refine_ls_wR_factor_gt 0.0469
_refine_ls_wR_factor_ref 0.0503
_reflns_Friedel_coverage 0.000
_reflns_number_gt 3752
_reflns_number_total 4658
_reflns_threshold_expression 'I > 2\s(I)'
_cod_data_source_file c8cc00527c2.cif
_cod_data_source_block ad-a05c
_cod_depositor_comments 'Adding full bibliography for 1549186--1549187.cif.'
_cod_original_cell_volume 2791.6(5)
_cod_database_code 1549186
_shelx_shelxl_version_number 2017/1
_shelx_space_group_comment
;
The symmetry employed for this shelxl refinement is uniquely defined
by the following loop, which should always be used as a source of
symmetry information in preference to the above space-group names.
They are only intended as comments.
;

loop_
_space_group_symop_operation_xyz
'x, y, z'
'-x, y+1/2, -z+1/2'
'-x, -y, -z'
'x, -y-1/2, z-1/2'

loop_
_atom_site_label
_atom_site_type_symbol
_atom_site_fract_x
_atom_site_fract_y
_atom_site_fract_z
_atom_site_U_iso_or_equiv
_atom_site_adp_type
_atom_site_occupancy
_atom_site_site_symmetry_order
_atom_site_calc_flag
_atom_site_refinement_flags_posn
_atom_site_refinement_flags_adp
I2 I 0.56871(2) 0.29011(2) 0.60949(2) 0.02246(6) Uani 1 1 d . .
I1 I 0.35073(2) 0.06541(3) 0.51892(2) 0.02385(6) Uani 1 1 d . .
S1 S 0.37417(5) 0.06191(10) 0.68937(3) 0.02327(17) Uani 1 1 d . .
F3 F 0.24109(16) 0.2350(3) 0.63686(9) 0.0477(6) Uani 1 1 d . .
O1 O 0.37819(16) -0.0318(3) 0.74163(10) 0.0338(6) Uani 1 1 d . .
F1 F 0.22958(14) 0.2037(3) 0.72901(9) 0.0506(6) Uani 1 1 d . .
F2 F 0.19265(15) 0.0196(3) 0.66906(12) 0.0583(7) Uani 1 1 d . .
O3 O 0.38082(19) -0.0244(3) 0.63594(10) 0.0408(7) Uani 1 1 d . .
O2 O 0.43002(17) 0.2016(3) 0.69424(11) 0.0370(6) Uani 1 1 d . .
N3 N 0.33370(18) 0.1496(4) 0.33441(11) 0.0262(6) Uani 1 1 d . .
N7 N 0.73692(17) 0.4813(3) 0.58448(11) 0.0221(6) Uani 1 1 d . .
N5 N 0.74400(18) 0.5119(4) 0.49195(11) 0.0262(6) Uani 1 1 d . .
C13 C 0.6364(2) 0.4190(4) 0.39252(13) 0.0221(7) Uani 1 1 d . .
H13 H 0.692667 0.473201 0.391341 0.027 Uiso 1 1 calc R U
N4 N 0.58536(17) 0.3820(3) 0.34214(10) 0.0214(6) Uani 1 1 d . .
C17 C 0.6615(2) 0.4028(4) 0.55901(13) 0.0199(6) Uani 1 1 d . .
C7 C 0.1655(2) -0.0277(4) 0.41741(14) 0.0279(7) Uani 1 1 d . .
H7A H 0.183848 -0.091119 0.451638 0.034 Uiso 1 1 calc R U
H7B H 0.139168 -0.096279 0.386480 0.034 Uiso 1 1 calc R U
N6 N 0.78669(19) 0.5467(4) 0.54318(12) 0.0307(7) Uani 1 1 d . .
N2 N 0.25513(19) 0.0756(4) 0.33965(11) 0.0292(6) Uani 1 1 d . .
C16 C 0.6661(2) 0.4253(4) 0.49953(13) 0.0213(7) Uani 1 1 d . .
N1 N 0.25006(18) 0.0489(3) 0.39790(11) 0.0242(6) Uani 1 1 d . .
C14 C 0.6057(2) 0.3767(4) 0.44639(12) 0.0198(6) Uani 1 1 d . .
C19 C 0.8436(2) 0.3980(4) 0.67139(13) 0.0227(7) Uani 1 1 d . .
C11 C 0.5043(2) 0.3048(4) 0.34145(13) 0.0216(6) Uani 1 1 d . .
H11 H 0.470629 0.281864 0.305760 0.026 Uiso 1 1 calc R U
C10 C 0.4696(2) 0.2581(4) 0.39378(13) 0.0202(6) Uani 1 1 d . .
C6 C 0.0909(2) 0.0860(4) 0.43250(15) 0.0291(8) Uani 1 1 d . .
C5 C 0.0254(3) 0.1400(5) 0.38883(17) 0.0413(9) Uani 1 1 d . .
H5 H 0.028087 0.107578 0.350189 0.050 Uiso 1 1 calc R U
C15 C 0.5214(2) 0.2969(4) 0.44651(12) 0.0201(6) Uani 1 1 d . .
H15 H 0.499070 0.268783 0.482046 0.024 Uiso 1 1 calc R U
C18 C 0.7686(2) 0.5097(4) 0.64675(13) 0.0256(7) Uani 1 1 d . .
H18A H 0.714787 0.502051 0.669769 0.031 Uiso 1 1 calc R U
H18B H 0.792811 0.614924 0.650818 0.031 Uiso 1 1 calc R U
C8 C 0.3265(2) 0.1062(4) 0.42979(13) 0.0215(7) Uani 1 1 d . .
C3 C -0.0479(3) 0.2950(5) 0.4590(2) 0.0564(13) Uani 1 1 d . .
H3 H -0.093827 0.365818 0.467923 0.068 Uiso 1 1 calc R U
C12 C 0.6195(2) 0.4300(4) 0.28517(13) 0.0291(7) Uani 1 1 d . .
H12A H 0.605157 0.350129 0.256417 0.044 Uiso 1 1 calc R U
H12B H 0.686380 0.445878 0.290215 0.044 Uiso 1 1 calc R U
H12C H 0.589103 0.525031 0.272126 0.044 Uiso 1 1 calc R U
C21 C 0.8950(3) 0.1912(5) 0.73688(16) 0.0405(9) Uani 1 1 d . .
H21 H 0.881659 0.118076 0.764943 0.049 Uiso 1 1 calc R U
C9 C 0.3804(2) 0.1723(4) 0.38894(12) 0.0206(7) Uani 1 1 d . .
C20 C 0.8245(2) 0.2889(5) 0.71293(14) 0.0332(8) Uani 1 1 d . .
H20 H 0.764044 0.280847 0.724921 0.040 Uiso 1 1 calc R U
C25 C 0.2531(2) 0.1332(5) 0.68080(14) 0.0300(8) Uani 1 1 d . .
C24 C 0.9335(2) 0.4074(5) 0.65304(16) 0.0334(8) Uani 1 1 d . .
H24 H 0.946621 0.479184 0.624462 0.040 Uiso 1 1 calc R U
C4 C -0.0446(3) 0.2428(6) 0.4029(2) 0.0551(12) Uani 1 1 d . .
H4 H -0.089586 0.276275 0.373641 0.066 Uiso 1 1 calc R U
C1 C 0.0857(3) 0.1376(5) 0.48950(16) 0.0409(9) Uani 1 1 d . .
H1 H 0.128659 0.101630 0.519428 0.049 Uiso 1 1 calc R U
C23 C 1.0038(3) 0.3094(5) 0.67740(18) 0.0433(10) Uani 1 1 d . .
H23 H 1.064161 0.316593 0.665240 0.052 Uiso 1 1 calc R U
C22 C 0.9851(3) 0.2016(5) 0.71941(16) 0.0413(9) Uani 1 1 d . .
H22 H 1.032447 0.136535 0.735811 0.050 Uiso 1 1 calc R U
C2 C 0.0169(3) 0.2424(6) 0.5021(2) 0.0522(12) Uani 1 1 d . .
H2 H 0.014700 0.277612 0.540471 0.063 Uiso 1 1 calc R U

loop_
_atom_site_aniso_label
_atom_site_aniso_U_11
_atom_site_aniso_U_22
_atom_site_aniso_U_33
_atom_site_aniso_U_23
_atom_site_aniso_U_13
_atom_site_aniso_U_12
I2 0.02364(11) 0.02577(13) 0.01830(10) 0.00108(8) 0.00376(7) -0.00078(8)
I1 0.02607(11) 0.02818(13) 0.01752(10) 0.00239(8) 0.00314(7) -0.00018(8)
S1 0.0255(4) 0.0275(5) 0.0173(4) 0.0031(3) 0.0041(3) 0.0044(3)
F3 0.0461(13) 0.0579(17) 0.0393(12) 0.0158(10) 0.0058(10) 0.0213(11)
O1 0.0340(13) 0.0436(17) 0.0235(12) 0.0107(10) 0.0018(9) 0.0013(11)
F1 0.0331(11) 0.088(2) 0.0314(11) -0.0135(11) 0.0065(9) 0.0183(11)
F2 0.0329(12) 0.0584(19) 0.0804(18) -0.0006(13) -0.0126(11) -0.0125(11)
O3 0.0582(17) 0.0421(18) 0.0220(12) -0.0011(11) 0.0040(11) 0.0234(13)
O2 0.0310(13) 0.0361(17) 0.0451(14) 0.0066(11) 0.0106(11) -0.0032(11)
N3 0.0261(14) 0.0324(18) 0.0201(13) -0.0008(11) 0.0018(10) -0.0005(12)
N7 0.0207(13) 0.0247(17) 0.0209(13) -0.0008(11) 0.0024(10) 0.0005(11)
N5 0.0236(13) 0.0321(18) 0.0230(13) 0.0014(11) 0.0025(11) -0.0020(12)
C13 0.0221(15) 0.0211(19) 0.0239(15) 0.0006(12) 0.0065(12) 0.0025(12)
N4 0.0253(14) 0.0212(17) 0.0182(12) 0.0023(10) 0.0052(10) 0.0046(11)
C17 0.0184(15) 0.0194(19) 0.0219(15) 0.0022(12) 0.0028(11) 0.0025(12)
C7 0.0305(17) 0.028(2) 0.0253(16) -0.0024(13) 0.0044(13) -0.0090(14)
N6 0.0301(15) 0.035(2) 0.0271(14) 0.0017(12) 0.0042(12) -0.0028(12)
N2 0.0318(15) 0.0352(19) 0.0202(13) -0.0006(12) 0.0003(11) -0.0029(13)
C16 0.0162(14) 0.0252(19) 0.0228(15) -0.0072(13) 0.0045(11) -0.0012(12)
N1 0.0259(14) 0.0252(17) 0.0216(13) -0.0024(11) 0.0036(10) -0.0018(11)
C14 0.0225(15) 0.0181(19) 0.0188(14) 0.0014(12) 0.0009(11) 0.0062(12)
C19 0.0249(16) 0.024(2) 0.0185(15) -0.0096(12) 0.0002(12) -0.0005(13)
C11 0.0227(15) 0.0216(19) 0.0203(14) -0.0005(12) 0.0012(11) 0.0044(13)
C10 0.0186(14) 0.0193(19) 0.0226(15) -0.0003(12) 0.0017(11) 0.0057(12)
C6 0.0236(16) 0.031(2) 0.0339(18) 0.0003(14) 0.0101(13) -0.0105(14)
C5 0.041(2) 0.044(3) 0.039(2) -0.0006(17) 0.0047(16) 0.0007(18)
C15 0.0266(16) 0.0185(18) 0.0157(13) 0.0031(12) 0.0035(11) 0.0047(12)
C18 0.0258(16) 0.027(2) 0.0239(15) -0.0079(14) 0.0013(12) -0.0006(14)
C8 0.0248(16) 0.021(2) 0.0188(15) -0.0022(11) 0.0010(12) 0.0047(12)
C3 0.044(2) 0.043(3) 0.088(4) 0.005(2) 0.034(2) 0.002(2)
C12 0.0354(18) 0.035(2) 0.0182(15) 0.0031(14) 0.0102(13) -0.0037(15)
C21 0.044(2) 0.049(3) 0.0283(18) 0.0081(16) 0.0013(15) 0.0092(18)
C9 0.0305(16) 0.0186(19) 0.0131(13) 0.0016(11) 0.0029(11) 0.0032(13)
C20 0.0310(18) 0.043(2) 0.0268(17) -0.0043(15) 0.0078(14) -0.0027(16)
C25 0.0293(18) 0.036(2) 0.0241(16) 0.0011(14) 0.0005(13) 0.0032(15)
C24 0.0275(18) 0.038(2) 0.0353(19) -0.0014(15) 0.0041(14) -0.0021(15)
C4 0.048(2) 0.050(3) 0.068(3) 0.012(2) 0.010(2) 0.011(2)
C1 0.0313(19) 0.058(3) 0.0349(19) -0.0045(18) 0.0114(15) -0.0079(18)
C23 0.0234(18) 0.058(3) 0.049(2) 0.0010(19) 0.0031(15) 0.0045(17)
C22 0.038(2) 0.052(3) 0.0323(19) -0.0030(17) -0.0103(15) 0.0123(18)
C2 0.046(2) 0.062(3) 0.053(3) -0.020(2) 0.028(2) -0.011(2)

loop_
_atom_type_symbol
_atom_type_description
_atom_type_scat_dispersion_real
_atom_type_scat_dispersion_imag
_atom_type_scat_source
C C 0.0033 0.0016 'International Tables Vol C Tables 4.2.6.8 and 6.1.1.4'
H H 0.0000 0.0000 'International Tables Vol C Tables 4.2.6.8 and 6.1.1.4'
N N 0.0061 0.0033 'International Tables Vol C Tables 4.2.6.8 and 6.1.1.4'
O O 0.0106 0.0060 'International Tables Vol C Tables 4.2.6.8 and 6.1.1.4'
F F 0.0171 0.0103 'International Tables Vol C Tables 4.2.6.8 and 6.1.1.4'
S S 0.1246 0.1234 'International Tables Vol C Tables 4.2.6.8 and 6.1.1.4'
I I -0.4742 1.8119 'International Tables Vol C Tables 4.2.6.8 and 6.1.1.4'

loop_
_geom_angle_atom_site_label_1
_geom_angle_atom_site_label_2
_geom_angle_atom_site_label_3
_geom_angle
O1 S1 O3 114.51(16)
O1 S1 O2 114.99(15)
O3 S1 O2 114.71(16)
O1 S1 C25 104.17(14)
O3 S1 C25 102.43(15)
O2 S1 C25 103.85(16)
N2 N3 C9 109.7(2)
N6 N7 C17 110.7(2)
N6 N7 C18 118.0(3)
C17 N7 C18 131.3(2)
N6 N5 C16 109.4(2)
N4 C13 C14 120.4(3)
N4 C13 H13 119.8
C14 C13 H13 119.8
C11 N4 C13 122.1(2)
C11 N4 C12 118.6(3)
C13 N4 C12 119.2(3)
N7 C17 C16 104.3(2)
N7 C17 I2 121.0(2)
C16 C17 I2 134.6(2)
N1 C7 C6 113.1(3)
N1 C7 H7A 109.0
C6 C7 H7A 109.0
N1 C7 H7B 109.0
C6 C7 H7B 109.0
H7A C7 H7B 107.8
N5 N6 N7 107.4(3)
N3 N2 N1 107.1(2)
N5 C16 C17 108.2(3)
N5 C16 C14 118.1(3)
C17 C16 C14 133.7(3)
C8 N1 N2 110.9(2)
C8 N1 C7 130.0(3)
N2 N1 C7 119.1(3)
C15 C14 C13 118.2(3)
C15 C14 C16 125.3(3)
C13 C14 C16 116.4(3)
C20 C19 C24 119.5(3)
C20 C19 C18 120.9(3)
C24 C19 C18 119.6(3)
N4 C11 C10 120.5(3)
N4 C11 H11 119.8
C10 C11 H11 119.8
C11 C10 C15 118.1(3)
C11 C10 C9 116.9(3)
C15 C10 C9 125.0(3)
C1 C6 C5 118.7(4)
C1 C6 C7 121.5(3)
C5 C6 C7 119.8(3)
C6 C5 C4 119.9(4)
C6 C5 H5 120.0
C4 C5 H5 120.0
C14 C15 C10 120.6(3)
C14 C15 H15 119.7
C10 C15 H15 119.7
N7 C18 C19 113.6(3)
N7 C18 H18A 108.8
C19 C18 H18A 108.8
N7 C18 H18B 108.8
C19 C18 H18B 108.8
H18A C18 H18B 107.7
N1 C8 C9 104.9(3)
N1 C8 I1 121.8(2)
C9 C8 I1 133.0(2)
C4 C3 C2 119.4(4)
C4 C3 H3 120.3
C2 C3 H3 120.3
N4 C12 H12A 109.5
N4 C12 H12B 109.5
H12A C12 H12B 109.5
N4 C12 H12C 109.5
H12A C12 H12C 109.5
H12B C12 H12C 109.5
C22 C21 C20 120.6(4)
C22 C21 H21 119.7
C20 C21 H21 119.7
N3 C9 C8 107.5(3)
N3 C9 C10 119.2(2)
C8 C9 C10 133.3(3)
C19 C20 C21 120.2(3)
C19 C20 H20 119.9
C21 C20 H20 119.9
F2 C25 F1 107.4(3)
F2 C25 F3 107.3(3)
F1 C25 F3 107.5(3)
F2 C25 S1 111.6(3)
F1 C25 S1 111.8(2)
F3 C25 S1 111.0(2)
C19 C24 C23 119.9(3)
C19 C24 H24 120.0
C23 C24 H24 120.0
C3 C4 C5 120.7(4)
C3 C4 H4 119.6
C5 C4 H4 119.6
C2 C1 C6 120.3(4)
C2 C1 H1 119.8
C6 C1 H1 119.8
C22 C23 C24 120.6(3)
C22 C23 H23 119.7
C24 C23 H23 119.7
C23 C22 C21 119.2(3)
C23 C22 H22 120.4
C21 C22 H22 120.4
C3 C2 C1 120.9(4)
C3 C2 H2 119.6
C1 C2 H2 119.6

loop_
_geom_bond_atom_site_label_1
_geom_bond_atom_site_label_2
_geom_bond_distance
I2 C17 2.072(3)
I1 C8 2.065(3)
S1 O1 1.438(2)
S1 O3 1.439(2)
S1 O2 1.440(3)
S1 C25 1.827(3)
F3 C25 1.331(4)
F1 C25 1.326(4)
F2 C25 1.315(4)
N3 N2 1.304(4)
N3 C9 1.374(4)
N7 N6 1.353(4)
N7 C17 1.356(4)
N7 C18 1.474(4)
N5 N6 1.305(4)
N5 C16 1.361(4)
C13 N4 1.345(4)
C13 C14 1.391(4)
C13 H13 0.9300
N4 C11 1.332(4)
N4 C12 1.489(4)
C17 C16 1.380(4)
C7 N1 1.477(4)
C7 C6 1.507(5)
C7 H7A 0.9700
C7 H7B 0.9700
N2 N1 1.359(4)
C16 C14 1.485(4)
N1 C8 1.350(4)
C14 C15 1.386(4)
C19 C20 1.379(5)
C19 C24 1.387(4)
C19 C18 1.509(5)
C11 C10 1.393(4)
C11 H11 0.9300
C10 C15 1.397(4)
C10 C9 1.467(4)
C6 C1 1.384(5)
C6 C5 1.386(5)
C5 C4 1.392(6)
C5 H5 0.9300
C15 H15 0.9300
C18 H18A 0.9700
C18 H18B 0.9700
C8 C9 1.383(4)
C3 C4 1.365(7)
C3 C2 1.366(7)
C3 H3 0.9300
C12 H12A 0.9600
C12 H12B 0.9600
C12 H12C 0.9600
C21 C22 1.381(5)
C21 C20 1.386(5)
C21 H21 0.9300
C20 H20 0.9300
C24 C23 1.388(5)
C24 H24 0.9300
C4 H4 0.9300
C1 C2 1.381(6)
C1 H1 0.9300
C23 C22 1.378(6)
C23 H23 0.9300
C22 H22 0.9300
C2 H2 0.9300
